data_4348293
loop_
_publ_author_name
'Ding, Xue-Hua'
'Wang, Shi'
'Li, Yong-Hua'
'Huang, Wei'

_publ_section_title
;
 Inorganic anion-assisted supramolecular assemblies of bent dipyridines:
 effects of anionic geometries on hydrogen-bonding networks
;
_journal_issue 3
_journal_name_full 'Inorganic Chemistry Frontiers'
_journal_page_first 263
_journal_paper_doi 10.1039/C4QI00125G
_journal_volume 2
_journal_year 2015
_chemical_formula_moiety 'C12 H12 N4 O2, S O4'
_chemical_formula_sum 'C12 H12 N4 O6 S'
_chemical_formula_weight 340.32
_space_group_IT_number 14
_space_group_name_Hall '-P 2ybc'
_space_group_name_H-M_alt 'P 1 21/c 1'
_symmetry_cell_setting monoclinic
_symmetry_space_group_name_Hall '-P 2ybc'
_symmetry_space_group_name_H-M 'P 1 21/c 1'
_atom_sites_solution_hydrogens geom
_atom_sites_solution_primary direct
_atom_sites_solution_secondary difmap
_audit_creation_method SHELXL-97
_audit_update_record
;
2014-05-19 deposited with the CCDC.
2015-01-14 downloaded from the CCDC.
;
_cell_angle_alpha 90.00
_cell_angle_beta 104.05(3)
_cell_angle_gamma 90.00
_cell_formula_units_Z 4
_cell_length_a 7.2667(15)
_cell_length_b 13.421(3)
_cell_length_c 14.883(3)
_cell_measurement_reflns_used 14393
_cell_measurement_temperature 293(2)
_cell_measurement_theta_max 27.5
_cell_measurement_theta_min 3.0
_cell_volume 1408.1(5)
_computing_cell_refinement 'Bruker SMART'
_computing_data_collection 'Bruker SMART'
_computing_data_reduction 'Bruker SAINT'
_computing_molecular_graphics 'Bruker SHELXTL'
_computing_publication_material 'Bruker SHELXTL'
_computing_structure_refinement 'SHELXL-97 (Sheldrick, 1997)'
_computing_structure_solution 'SHELXS-97 (Sheldrick, 1990)'
_diffrn_ambient_temperature 293(2)
_diffrn_detector_area_resol_mean 8.366
_diffrn_measured_fraction_theta_full 0.998
_diffrn_measured_fraction_theta_max 0.998
_diffrn_measurement_device_type 'CCD area detector'
_diffrn_measurement_method 'phi and omega scans'
_diffrn_radiation_monochromator graphite
_diffrn_radiation_source 'fine-focus sealed tube'
_diffrn_radiation_type MoK\a
_diffrn_radiation_wavelength 0.71073
_diffrn_reflns_av_R_equivalents 0.0337
_diffrn_reflns_av_sigmaI/netI 0.0265
_diffrn_reflns_limit_h_max 9
_diffrn_reflns_limit_h_min -9
_diffrn_reflns_limit_k_max 17
_diffrn_reflns_limit_k_min -17
_diffrn_reflns_limit_l_max 19
_diffrn_reflns_limit_l_min -19
_diffrn_reflns_number 14393
_diffrn_reflns_theta_full 27.48
_diffrn_reflns_theta_max 27.48
_diffrn_reflns_theta_min 3.04
_exptl_absorpt_coefficient_mu 0.270
_exptl_absorpt_correction_T_max 0.942
_exptl_absorpt_correction_T_min 0.922
_exptl_absorpt_correction_type empirical
_exptl_absorpt_process_details 'Bruker SADABS'
_exptl_crystal_colour colorless
_exptl_crystal_density_diffrn 1.605
_exptl_crystal_density_method 'not measured'
_exptl_crystal_description block
_exptl_crystal_F_000 704
_exptl_crystal_size_max 0.35
_exptl_crystal_size_mid 0.25
_exptl_crystal_size_min 0.22
_refine_diff_density_max 0.255
_refine_diff_density_min -0.434
_refine_diff_density_rms 0.051
_refine_ls_extinction_method none
_refine_ls_goodness_of_fit_ref 1.105
_refine_ls_hydrogen_treatment mixed
_refine_ls_matrix_type full
_refine_ls_number_parameters 208
_refine_ls_number_reflns 3230
_refine_ls_number_restraints 0
_refine_ls_restrained_S_all 1.105
_refine_ls_R_factor_all 0.0472
_refine_ls_R_factor_gt 0.0386
_refine_ls_shift/su_max 0.000
_refine_ls_shift/su_mean 0.000
_refine_ls_structure_factor_coef Fsqd
_refine_ls_weighting_details 'calc w=1/[\s^2^(Fo^2^)+(0.0513P)^2^+0.4846P] where P=(Fo^2^+2Fc^2^)/3'
_refine_ls_weighting_scheme calc
_refine_ls_wR_factor_gt 0.1021
_refine_ls_wR_factor_ref 0.1066
_reflns_number_gt 2767
_reflns_number_total 3233
_reflns_threshold_expression >2sigma(I)
_cod_data_source_file c4qi00125g2.cif
_cod_data_source_block 1
_cod_original_sg_symbol_H-M 'P 21/c'
_cod_database_code 4348293

loop_
_symmetry_equiv_pos_as_xyz
'x, y, z'
'-x, y+1/2, -z+1/2'
'-x, -y, -z'
'x, -y-1/2, z-1/2'

loop_
_atom_site_label
_atom_site_type_symbol
_atom_site_fract_x
_atom_site_fract_y
_atom_site_fract_z
_atom_site_U_iso_or_equiv
_atom_site_adp_type
_atom_site_occupancy
_atom_site_symmetry_multiplicity
_atom_site_calc_flag
_atom_site_refinement_flags
C1 C 0.9126(2) 0.38176(13) 0.80460(11) 0.0269(3) Uani 1 1 d .
C2 C 0.7909(2) 0.37767(12) 0.87323(11) 0.0248(3) Uani 1 1 d .
C3 C 0.8755(2) 0.38837(13) 0.96696(12) 0.0306(4) Uani 1 1 d .
H1 H 1.0064 0.3949 0.9876 0.037 Uiso 1 1 calc R
C4 C 0.7621(3) 0.38913(14) 1.02888(12) 0.0363(4) Uani 1 1 d .
H2 H 0.8165 0.3960 1.0919 0.044 Uiso 1 1 calc R
N1 N 0.5739(2) 0.37998(12) 0.99849(11) 0.0360(4) Uani 1 1 d .
H3 H 0.5054 0.3806 1.0382 0.043 Uiso 1 1 calc R
C5 C 0.4890(3) 0.36998(15) 0.90908(13) 0.0368(4) Uani 1 1 d .
H4 H 0.3578 0.3638 0.8905 0.044 Uiso 1 1 calc R
C6 C 0.5954(2) 0.36882(13) 0.84408(12) 0.0307(4) Uani 1 1 d .
H5 H 0.5368 0.3622 0.7815 0.037 Uiso 1 1 calc R
N2 N 0.8506(2) 0.32488(12) 0.72935(10) 0.0311(3) Uani 1 1 d .
H6 H 0.7529 0.2873 0.7246 0.037 Uiso 1 1 calc R
N3 N 0.9464(2) 0.32748(12) 0.65902(9) 0.0315(3) Uani 1 1 d .
H7 H 1.0640 0.3108 0.6694 0.038 Uiso 1 1 calc R
C7 C 0.8502(2) 0.35680(13) 0.57458(12) 0.0283(4) Uani 1 1 d .
C8 C 0.9652(2) 0.36636(12) 0.50257(11) 0.0258(3) Uani 1 1 d .
C9 C 1.1617(3) 0.36122(15) 0.52326(13) 0.0367(4) Uani 1 1 d .
H8 H 1.2306 0.3461 0.5829 0.044 Uiso 1 1 calc R
C10 C 1.2532(3) 0.37901(16) 0.45351(13) 0.0390(4) Uani 1 1 d .
H9 H 1.3849 0.3767 0.4666 0.047 Uiso 1 1 calc R
N4 N 1.1548(2) 0.39943(12) 0.36792(10) 0.0345(3) Uani 1 1 d .
H10 H 1.2146 0.4103 0.3256 0.041 Uiso 1 1 calc R
C11 C 0.9657(3) 0.40345(15) 0.34582(12) 0.0361(4) Uani 1 1 d .
H11 H 0.9007 0.4173 0.2852 0.043 Uiso 1 1 calc R
C12 C 0.8665(3) 0.38726(14) 0.41224(12) 0.0331(4) Uani 1 1 d .
H12 H 0.7347 0.3903 0.3969 0.040 Uiso 1 1 calc R
O1 O 1.05653(18) 0.43269(11) 0.81895(9) 0.0392(3) Uani 1 1 d .
O2 O 0.68275(19) 0.37864(13) 0.55574(10) 0.0496(4) Uani 1 1 d .
O3 O 0.59485(17) 0.32976(10) 0.20701(9) 0.0375(3) Uani 1 1 d .
O4 O 0.3697(2) 0.43347(10) 0.25665(9) 0.0417(3) Uani 1 1 d .
O5 O 0.29157(18) 0.26326(10) 0.21672(9) 0.0388(3) Uani 1 1 d .
O6 O 0.31486(19) 0.38158(12) 0.09714(9) 0.0415(3) Uani 1 1 d .
S1 S 0.39236(5) 0.35115(3) 0.19419(3) 0.02535(13) Uani 1 1 d .

loop_
_atom_site_aniso_label
_atom_site_aniso_U_11
_atom_site_aniso_U_22
_atom_site_aniso_U_33
_atom_site_aniso_U_23
_atom_site_aniso_U_13
_atom_site_aniso_U_12
C1 0.0232(8) 0.0318(8) 0.0268(8) 0.0047(7) 0.0082(6) 0.0011(6)
C2 0.0280(8) 0.0249(8) 0.0231(8) 0.0010(6) 0.0091(6) -0.0002(6)
C3 0.0309(9) 0.0336(9) 0.0266(8) 0.0002(7) 0.0054(7) -0.0008(7)
C4 0.0459(11) 0.0407(10) 0.0230(8) -0.0010(7) 0.0099(7) 0.0005(8)
N1 0.0434(9) 0.0409(9) 0.0303(8) -0.0003(7) 0.0216(7) 0.0009(7)
C5 0.0297(9) 0.0449(11) 0.0395(10) -0.0014(8) 0.0155(8) -0.0021(8)
C6 0.0279(9) 0.0402(10) 0.0248(8) -0.0030(7) 0.0076(7) -0.0013(7)
N2 0.0293(7) 0.0445(9) 0.0238(7) -0.0029(6) 0.0146(6) -0.0078(6)
N3 0.0257(7) 0.0508(9) 0.0214(7) 0.0019(6) 0.0120(6) 0.0029(6)
C7 0.0258(8) 0.0329(9) 0.0278(8) -0.0008(7) 0.0098(7) -0.0021(7)
C8 0.0298(8) 0.0272(8) 0.0222(8) -0.0009(6) 0.0097(6) -0.0010(6)
C9 0.0292(9) 0.0533(12) 0.0293(9) 0.0095(8) 0.0106(7) 0.0064(8)
C10 0.0294(9) 0.0569(12) 0.0343(10) 0.0071(9) 0.0148(8) 0.0064(8)
N4 0.0416(9) 0.0394(8) 0.0284(8) -0.0001(6) 0.0197(7) -0.0016(7)
C11 0.0400(10) 0.0454(11) 0.0224(8) 0.0001(8) 0.0067(7) -0.0055(8)
C12 0.0281(8) 0.0434(10) 0.0276(9) 0.0000(7) 0.0062(7) -0.0054(7)
O1 0.0301(6) 0.0514(8) 0.0384(7) -0.0056(6) 0.0131(5) -0.0130(6)
O2 0.0274(7) 0.0857(12) 0.0380(8) 0.0129(7) 0.0123(6) 0.0113(7)
O3 0.0239(6) 0.0489(8) 0.0399(7) 0.0045(6) 0.0081(5) 0.0045(5)
O4 0.0581(9) 0.0370(7) 0.0400(7) -0.0036(6) 0.0314(7) -0.0016(6)
O5 0.0350(7) 0.0436(8) 0.0376(7) 0.0011(6) 0.0085(6) -0.0112(6)
O6 0.0334(7) 0.0671(9) 0.0248(7) 0.0084(6) 0.0085(5) 0.0098(6)
S1 0.0224(2) 0.0341(2) 0.0213(2) 0.00126(16) 0.00864(15) 0.00142(15)

loop_
_atom_type_symbol
_atom_type_description
_atom_type_scat_dispersion_real
_atom_type_scat_dispersion_imag
_atom_type_scat_source
C C 0.0033 0.0016 'International Tables Vol C Tables 4.2.6.8 and 6.1.1.4'
H H 0.0000 0.0000 'International Tables Vol C Tables 4.2.6.8 and 6.1.1.4'
N N 0.0061 0.0033 'International Tables Vol C Tables 4.2.6.8 and 6.1.1.4'
O O 0.0106 0.0060 'International Tables Vol C Tables 4.2.6.8 and 6.1.1.4'
S S 0.1246 0.1234 'International Tables Vol C Tables 4.2.6.8 and 6.1.1.4'

loop_
_geom_angle_atom_site_label_1
_geom_angle_atom_site_label_2
_geom_angle_atom_site_label_3
_geom_angle
O1 C1 N2 124.33(15)
O1 C1 C2 121.31(15)
N2 C1 C2 114.36(14)
C6 C2 C3 119.56(15)
C6 C2 C1 121.14(15)
C3 C2 C1 119.22(15)
C4 C3 C2 118.85(16)
C4 C3 H1 120.6
C2 C3 H1 120.6
N1 C4 C3 120.09(17)
N1 C4 H2 120.0
C3 C4 H2 120.0
C5 N1 C4 122.36(15)
C5 N1 H3 118.8
C4 N1 H3 118.8
N1 C5 C6 120.03(17)
N1 C5 H4 120.0
C6 C5 H4 120.0
C5 C6 C2 119.11(16)
C5 C6 H5 120.4
C2 C6 H5 120.4
C1 N2 N3 119.10(14)
C1 N2 H6 120.4
N3 N2 H6 120.4
C7 N3 N2 118.07(14)
C7 N3 H7 121.0
N2 N3 H7 121.0
O2 C7 N3 123.48(16)
O2 C7 C8 120.60(16)
N3 C7 C8 115.87(14)
C9 C8 C12 119.10(15)
C9 C8 C7 123.59(15)
C12 C8 C7 117.20(15)
C10 C9 C8 118.77(17)
C10 C9 H8 120.6
C8 C9 H8 120.6
N4 C10 C9 120.68(17)
N4 C10 H9 119.7
C9 C10 H9 119.7
C10 N4 C11 121.80(15)
C10 N4 H10 119.1
C11 N4 H10 119.1
N4 C11 C12 120.32(16)
N4 C11 H11 119.8
C12 C11 H11 119.8
C11 C12 C8 119.31(16)
C11 C12 H12 120.3
C8 C12 H12 120.3
O3 S1 O5 110.69(8)
O3 S1 O6 108.32(8)
O5 S1 O6 110.66(8)
O3 S1 O4 109.02(8)
O5 S1 O4 108.59(8)
O6 S1 O4 109.54(9)

loop_
_geom_bond_atom_site_label_1
_geom_bond_atom_site_label_2
_geom_bond_distance
C1 O1 1.224(2)
C1 N2 1.340(2)
C1 C2 1.506(2)
C2 C6 1.386(2)
C2 C3 1.388(2)
C3 C4 1.377(3)
C3 H1 0.9300
C4 N1 1.338(3)
C4 H2 0.9300
N1 C5 1.331(2)
N1 H3 0.8600
C5 C6 1.377(2)
C5 H4 0.9300
C6 H5 0.9300
N2 N3 1.3911(19)
N2 H6 0.8600
N3 C7 1.340(2)
N3 H7 0.8600
C7 O2 1.217(2)
C7 C8 1.516(2)
C8 C9 1.387(2)
C8 C12 1.390(2)
C9 C10 1.382(2)
C9 H8 0.9300
C10 N4 1.329(2)
C10 H9 0.9300
N4 C11 1.333(2)
N4 H10 0.8600
C11 C12 1.375(2)
C11 H11 0.9300
C12 H12 0.9300
O3 S1 1.4655(13)
O4 S1 1.4785(13)
O5 S1 1.4695(13)
O6 S1 1.4748(13)
